data_2022946
loop_
_publ_author_name
'D\"oring, Cindy'
'Jones, Peter G.'

_publ_section_title
;
 Crystal structures of the isotypic complexes bis(morpholine)gold(I)
 chloride and bis(morpholine)gold(I) bromide
;
_journal_coeditor_code YZ2043
_journal_issue 12
_journal_name_full 'Acta Crystallographica Section E Crystallographic Communications'
_journal_page_first 1161
_journal_page_last 1165
_journal_paper_doi 10.1107/S2056989023009702
_journal_volume 79
_journal_year 2023
_chemical_formula_iupac '[Au (C4 H9 N O)2] Cl'
_chemical_formula_moiety 'C8 H18 Au N2 O2 +, Cl -'
_chemical_formula_sum 'C8 H18 Au Cl N2 O2'
_chemical_formula_weight 406.66
_chemical_name_systematic
;
Bis(morpholine-\k<i>N</i>)gold(I) chloride
;
_space_group_crystal_system monoclinic
_space_group_IT_number 15
_space_group_name_Hall '-C 2yc'
_space_group_name_H-M_alt 'C 1 2/c 1'
_atom_sites_solution_hydrogens mixed
_atom_sites_solution_primary direct
_atom_sites_solution_secondary difmap
_audit_creation_method SHELXL-2018/3
_cell_angle_alpha 90
_cell_angle_beta 114.729(6)
_cell_angle_gamma 90
_cell_formula_units_Z 4
_cell_length_a 18.9504(9)
_cell_length_b 5.92161(19)
_cell_length_c 11.3049(5)
_cell_measurement_reflns_used 7694
_cell_measurement_temperature 100(2)
_cell_measurement_theta_max 30.8036
_cell_measurement_theta_min 2.3617
_cell_volume 1152.27(10)
_computing_cell_refinement
;
CrysAlisPro,
Version 1.171.35.21 (Rigaku OD, 2022)
;
_computing_data_collection
;
CrysAlisPro,
Version 1.171.35.21 (Rigaku OD, 2022)
;
_computing_data_reduction
;
CrysAlisPro,
Version 1.171.35.21 (Rigaku OD, 2022)
;
_computing_molecular_graphics
;
XP (Siemens, 1994)
;
_computing_publication_material
;
<i>SHELXL2018/3</i> (Sheldrick, 2015)
;
_computing_structure_refinement
;
<i>SHELXL2018/3</i> (Sheldrick, 2015)
;
_computing_structure_solution
;
SHELXS97 (Sheldrick, 2008)
;
_diffrn_ambient_temperature 100(2)
_diffrn_detector_area_resol_mean 16.1419
_diffrn_measured_fraction_theta_full 0.994
_diffrn_measured_fraction_theta_max 0.956
_diffrn_measurement_device_type 'Oxford Diffraction Xcalibur, Eos'
_diffrn_measurement_method '\w scan'
_diffrn_radiation_type MoK\a
_diffrn_radiation_wavelength 0.71073
_diffrn_reflns_av_R_equivalents 0.0363
_diffrn_reflns_av_unetI/netI 0.0189
_diffrn_reflns_limit_h_max 27
_diffrn_reflns_limit_h_min -26
_diffrn_reflns_limit_k_max 8
_diffrn_reflns_limit_k_min -8
_diffrn_reflns_limit_l_max 16
_diffrn_reflns_limit_l_min -16
_diffrn_reflns_number 18488
_diffrn_reflns_theta_full 30.000
_diffrn_reflns_theta_max 30.872
_diffrn_reflns_theta_min 2.366
_diffrn_source 'Enhance (Mo) X-ray Source'
_exptl_absorpt_coefficient_mu 12.978
_exptl_absorpt_correction_T_max 1.00000
_exptl_absorpt_correction_T_min 0.69203
_exptl_absorpt_correction_type multi-scan
_exptl_absorpt_process_details
;
(CrysAlisPro; Rigaku OD, 2022)
;
_exptl_crystal_colour colourless
_exptl_crystal_density_diffrn 2.344
_exptl_crystal_density_method 'not measured'
_exptl_crystal_description block
_exptl_crystal_F_000 768
_exptl_crystal_size_max 0.08
_exptl_crystal_size_mid 0.08
_exptl_crystal_size_min 0.03
_refine_diff_density_max 0.716
_refine_diff_density_min -0.485
_refine_ls_extinction_method none
_refine_ls_goodness_of_fit_ref 1.064
_refine_ls_hydrogen_treatment mixed
_refine_ls_matrix_type full
_refine_ls_number_parameters 70
_refine_ls_number_reflns 1744
_refine_ls_number_restraints 0
_refine_ls_restrained_S_all 1.064
_refine_ls_R_factor_all 0.0217
_refine_ls_R_factor_gt 0.0149
_refine_ls_shift/su_max 0.000
_refine_ls_shift/su_mean 0.000
_refine_ls_structure_factor_coef Fsqd
_refine_ls_weighting_details 'w=1/[\s^2^(Fo^2^)+(0.0016P)^2^+3.0402P] where P=(Fo^2^+2Fc^2^)/3'
_refine_ls_weighting_scheme calc
_refine_ls_wR_factor_gt 0.0239
_refine_ls_wR_factor_ref 0.0255
_reflns_number_gt 1440
_reflns_number_total 1744
_reflns_threshold_expression 'I > 2\s(I)'
_cod_data_source_file yz2043sup1.cif
_cod_data_source_block 1
_cod_depositor_comments 'Adding full bibliography for 2022946--2022947.cif.'
_cod_original_sg_symbol_H-M 'C 2/c'
_cod_database_code 2022946
_cod_database_fobs_code 2022946
_shelx_space_group_comment
;
The symmetry employed for this shelxl refinement is uniquely defined
by the following loop, which should always be used as a source of
symmetry information in preference to the above space-group names.
They are only intended as comments.
;
_shelx_estimated_absorpt_t_min 0.423
_shelx_estimated_absorpt_t_max 0.697

loop_
_space_group_symop_operation_xyz
'x, y, z'
'x, -y, z+1/2'
'x+1/2, y+1/2, z'
'x+1/2, -y+1/2, z+1/2'
'-x, -y, -z'
'-x, y, -z-1/2'
'-x+1/2, -y+1/2, -z'
'-x+1/2, y+1/2, -z-1/2'

loop_
_atom_site_type_symbol
_atom_site_label
_atom_site_fract_x
_atom_site_fract_y
_atom_site_fract_z
_atom_site_U_iso_or_equiv
_atom_site_adp_type
_atom_site_calc_flag
_atom_site_occupancy
_atom_site_disorder_assembly
_atom_site_disorder_group
Au Au1 0.500000 0.500000 0.500000 0.01184(3) Uani d 1 . .
Cl Cl1 0.500000 -0.09186(14) 0.750000 0.01674(15) Uani d 1 . .
N N11 0.42478(11) 0.2880(3) 0.53588(18) 0.0123(4) Uani d 1 . .
H H01 0.4520(14) 0.179(4) 0.583(2) 0.013(6) Uiso d 1 . .
C C12 0.36225(13) 0.1930(4) 0.4149(2) 0.0154(4) Uani d 1 . .
H H12A 0.333280 0.074808 0.438030 0.018 Uiso calc 1 . .
H H12B 0.385631 0.123171 0.360087 0.018 Uiso calc 1 . .
C C13 0.30752(14) 0.3799(4) 0.3402(2) 0.0159(5) Uani d 1 . .
H H13A 0.336351 0.492262 0.312681 0.019 Uiso calc 1 . .
H H13B 0.265864 0.316043 0.260689 0.019 Uiso calc 1 . .
O O14 0.27328(8) 0.4903(3) 0.41568(14) 0.0164(3) Uani d 1 . .
C C15 0.33247(13) 0.5800(4) 0.5321(2) 0.0147(4) Uani d 1 . .
H H15A 0.308067 0.654884 0.583911 0.018 Uiso calc 1 . .
H H15B 0.362484 0.695237 0.509131 0.018 Uiso calc 1 . .
C C16 0.38698(13) 0.3975(4) 0.6133(2) 0.0133(4) Uani d 1 . .
H H16A 0.427037 0.464101 0.693674 0.016 Uiso calc 1 . .
H H16B 0.357640 0.283561 0.638690 0.016 Uiso calc 1 . .

loop_
_atom_site_aniso_label
_atom_site_aniso_U_11
_atom_site_aniso_U_22
_atom_site_aniso_U_33
_atom_site_aniso_U_12
_atom_site_aniso_U_13
_atom_site_aniso_U_23
Au1 0.01025(5) 0.01374(5) 0.01282(5) 0.00112(5) 0.00610(4) 0.00242(5)
Cl1 0.0190(4) 0.0122(3) 0.0155(4) 0.000 0.0037(3) 0.000
N11 0.0111(9) 0.0126(9) 0.0139(9) 0.0037(8) 0.0059(8) 0.0035(7)
C12 0.0174(11) 0.0133(11) 0.0162(11) -0.0020(9) 0.0077(10) -0.0026(9)
C13 0.0166(11) 0.0185(12) 0.0133(11) -0.0020(9) 0.0068(10) -0.0021(9)
O14 0.0120(7) 0.0227(8) 0.0139(7) 0.0029(7) 0.0049(6) 0.0017(7)
C15 0.0157(11) 0.0164(10) 0.0130(10) 0.0028(9) 0.0069(9) -0.0003(9)
C16 0.0135(11) 0.0163(11) 0.0112(10) 0.0019(9) 0.0061(9) 0.0022(9)

loop_
_atom_type_symbol
_atom_type_description
_atom_type_scat_dispersion_real
_atom_type_scat_dispersion_imag
_atom_type_scat_source
C C 0.0033 0.0016 'International Tables Vol C Tables 4.2.6.8 and 6.1.1.4'
H H 0.0000 0.0000 'International Tables Vol C Tables 4.2.6.8 and 6.1.1.4'
N N 0.0061 0.0033 'International Tables Vol C Tables 4.2.6.8 and 6.1.1.4'
O O 0.0106 0.0060 'International Tables Vol C Tables 4.2.6.8 and 6.1.1.4'
Cl Cl 0.1484 0.1585 'International Tables Vol C Tables 4.2.6.8 and 6.1.1.4'
Au Au -2.0133 8.8022 'International Tables Vol C Tables 4.2.6.8 and 6.1.1.4'

loop_
_geom_angle_atom_site_label_1
_geom_angle_atom_site_label_2
_geom_angle_atom_site_label_3
_geom_angle_site_symmetry_1
_geom_angle_site_symmetry_3
_geom_angle
_geom_angle_publ_flag
N11 Au1 N11 . 5_666 180.0 y
C16 N11 C12 . . 108.02(17) y
C16 N11 Au1 . . 113.07(14) y
C12 N11 Au1 . . 113.41(13) y
N11 C12 C13 . . 109.38(18) ?
O14 C13 C12 . . 112.27(18) ?
C15 O14 C13 . . 110.06(16) y
O14 C15 C16 . . 111.59(19) ?
N11 C16 C15 . . 109.17(17) ?
C16 N11 H01 . . 105.9(16) ?
C12 N11 H01 . . 109.0(17) ?
Au1 N11 H01 . . 107.0(16) ?
N11 C12 H12A . . 109.8 ?
C13 C12 H12A . . 109.8 ?
N11 C12 H12B . . 109.8 ?
C13 C12 H12B . . 109.8 ?
H12A C12 H12B . . 108.2 ?
O14 C13 H13A . . 109.2 ?
C12 C13 H13A . . 109.2 ?
O14 C13 H13B . . 109.2 ?
C12 C13 H13B . . 109.2 ?
H13A C13 H13B . . 107.9 ?
O14 C15 H15A . . 109.3 ?
C16 C15 H15A . . 109.3 ?
O14 C15 H15B . . 109.3 ?
C16 C15 H15B . . 109.3 ?
H15A C15 H15B . . 108.0 ?
N11 C16 H16A . . 109.8 ?
C15 C16 H16A . . 109.8 ?
N11 C16 H16B . . 109.8 ?
C15 C16 H16B . . 109.8 ?
H16A C16 H16B . . 108.3 ?

loop_
_geom_bond_atom_site_label_1
_geom_bond_atom_site_label_2
_geom_bond_site_symmetry_2
_geom_bond_distance
_geom_bond_publ_flag
Au1 N11 . 2.0631(19) y
Au1 N11 5_666 2.0631(19) ?
N11 C16 . 1.491(3) y
N11 C12 . 1.495(3) y
C12 C13 . 1.510(3) ?
C13 O14 . 1.429(3) y
O14 C15 . 1.427(3) y
C15 C16 . 1.511(3) ?
N11 H01 . 0.86(3) ?
C12 H12A . 0.9900 ?
C12 H12B . 0.9900 ?
C13 H13A . 0.9900 ?
C13 H13B . 0.9900 ?
C15 H15A . 0.9900 ?
C15 H15B . 0.9900 ?
C16 H16A . 0.9900 ?
C16 H16B . 0.9900 ?

loop_
_geom_hbond_atom_site_label_D
_geom_hbond_atom_site_label_H
_geom_hbond_atom_site_label_A
_geom_hbond_site_symmetry_A
_geom_hbond_distance_DH
_geom_hbond_distance_HA
_geom_hbond_distance_DA
_geom_hbond_angle_DHA
_geom_hbond_publ_flag
N11 H01 Cl1 . 0.86(3) 2.35(3) 3.172(2) 160(2) yes
C12 H12B Cl1 5_656 0.99 2.92 3.836(2) 154.0 yes
C16 H16A Cl1 1_565 0.99 2.91 3.654(2) 132.2 yes
C13 H13B O14 8_546 0.99 2.65 3.511(3) 145.9 yes
C15 H15A O14 7_566 0.99 2.61 3.439(3) 141.7 yes

loop_
_geom_torsion_atom_site_label_1
_geom_torsion_atom_site_label_2
_geom_torsion_atom_site_label_3
_geom_torsion_atom_site_label_4
_geom_torsion_site_symmetry_1
_geom_torsion_site_symmetry_2
_geom_torsion_site_symmetry_3
_geom_torsion_site_symmetry_4
_geom_torsion
_geom_torsion_publ_flag
C16 N11 C12 C13 . . . . 57.7(2) ?
Au1 N11 C12 C13 . . . . -68.44(19) y
N11 C12 C13 O14 . . . . -58.2(2) ?
C12 C13 O14 C15 . . . . 57.7(2) ?
C13 O14 C15 C16 . . . . -58.5(2) ?
C12 N11 C16 C15 . . . . -58.7(2) ?
Au1 N11 C16 C15 . . . . 67.7(2) y
O14 C15 C16 N11 . . . . 60.0(2) ?
